data_4071335
loop_
_publ_author_name
'Scott, Natalie M.'
'Clavier, Herv\'e'
'Mahjoor, Parisa'
'Stevens, Edwin D.'
'Nolan, Steven P.'

_publ_section_title
;
 Synthetic, Structural, and Thermochemical Studies of N-Heterocyclic
 Carbene (NHC) and Tertiary Phosphine Ligands in the [(L)2Ni(CO)2] (L =
 PR3, NHC) System
;
_journal_issue 13
_journal_name_full Organometallics
_journal_page_first 3181
_journal_paper_doi 10.1021/om8001125
_journal_volume 27
_journal_year 2008
_chemical_formula_sum 'C32 H48 N4 Ni O2'
_chemical_formula_weight 579.45
_chemical_name_systematic
; 
 ? 
;
_space_group_IT_number 14
_symmetry_space_group_name_Hall '-P 2ybc'
_symmetry_space_group_name_H-M 'P 1 21/c 1'
_atom_sites_solution_hydrogens geom
_atom_sites_solution_primary direct
_atom_sites_solution_secondary difmap
_audit_creation_method SHELXL-97
_cell_angle_alpha 90.00
_cell_angle_beta 103.358(2)
_cell_angle_gamma 90.00
_cell_formula_units_Z 4
_cell_length_a 11.1412(18)
_cell_length_b 18.133(3)
_cell_length_c 16.174(3)
_cell_measurement_temperature 150(2)
_cell_volume 3179.1(9)
_computing_structure_refinement 'SHELXL-97 (Sheldrick, 1997)'
_computing_structure_solution 'SHELXS-97 (Sheldrick, 1990)'
_diffrn_ambient_temperature 150(2)
_diffrn_measured_fraction_theta_full 0.988
_diffrn_measured_fraction_theta_max 0.988
_diffrn_radiation_monochromator graphite
_diffrn_radiation_source 'fine-focus sealed tube'
_diffrn_radiation_type MoK\a
_diffrn_radiation_wavelength 0.71073
_diffrn_reflns_av_R_equivalents 0.0510
_diffrn_reflns_av_sigmaI/netI 0.0551
_diffrn_reflns_limit_h_max 9
_diffrn_reflns_limit_h_min -9
_diffrn_reflns_limit_k_max 15
_diffrn_reflns_limit_k_min -15
_diffrn_reflns_limit_l_max 13
_diffrn_reflns_limit_l_min -10
_diffrn_reflns_number 6022
_diffrn_reflns_theta_full 17.50
_diffrn_reflns_theta_max 17.50
_diffrn_reflns_theta_min 3.61
_exptl_absorpt_coefficient_mu 0.643
_exptl_crystal_density_diffrn 1.211
_exptl_crystal_density_method 'not measured'
_exptl_crystal_F_000 1248
_refine_diff_density_max 0.149
_refine_diff_density_min -0.189
_refine_diff_density_rms 0.038
_refine_ls_extinction_method none
_refine_ls_goodness_of_fit_ref 1.085
_refine_ls_hydrogen_treatment mixed
_refine_ls_matrix_type full
_refine_ls_number_parameters 542
_refine_ls_number_reflns 1991
_refine_ls_number_restraints 0
_refine_ls_restrained_S_all 1.085
_refine_ls_R_factor_all 0.0486
_refine_ls_R_factor_gt 0.0354
_refine_ls_shift/su_max 1.353
_refine_ls_shift/su_mean 0.009
_refine_ls_structure_factor_coef Fsqd
_refine_ls_weighting_details 'calc w=1/[\s^2^(Fo^2^)+(0.0207P)^2^+1.9853P] where P=(Fo^2^+2Fc^2^)/3'
_refine_ls_weighting_scheme calc
_refine_ls_wR_factor_gt 0.0662
_refine_ls_wR_factor_ref 0.0697
_reflns_number_gt 1674
_reflns_number_total 1991
_reflns_threshold_expression >2sigma(I)
_cod_data_source_file om8001125-file001.cif
_cod_data_source_block c:\docume~1\owner\mydocu~1\natsdo~1\neworl~1\nol134~1\nol134
_cod_database_code 4071335

loop_
_symmetry_equiv_pos_as_xyz
'x, y, z'
'-x, y+1/2, -z+1/2'
'-x, -y, -z'
'x, -y-1/2, z-1/2'

loop_
_atom_site_label
_atom_site_type_symbol
_atom_site_fract_x
_atom_site_fract_y
_atom_site_fract_z
_atom_site_U_iso_or_equiv
_atom_site_adp_type
_atom_site_occupancy
_atom_site_symmetry_multiplicity
_atom_site_calc_flag
Ni1 Ni 0.07057(6) 0.21068(3) 0.75821(4) 0.0187(3) Uani 1 1 d
N1 N 0.1148(4) 0.2068(2) 0.5784(4) 0.0168(11) Uani 1 1 d
C1 C 0.0491(6) 0.1812(3) 0.6352(4) 0.0159(15) Uani 1 1 d
N2 N -0.0390(4) 0.1363(2) 0.5857(4) 0.0158(12) Uani 1 1 d
C2 C 0.0680(7) 0.1787(4) 0.4975(5) 0.0241(18) Uani 1 1 d
H2 H 0.101(4) 0.192(2) 0.453(3) 0.009(18) Uiso 1 1 d
N3 N 0.1065(4) 0.0499(3) 0.8004(3) 0.0151(12) Uani 1 1 d
C3 C -0.0270(7) 0.1349(4) 0.5020(5) 0.0226(17) Uani 1 1 d
H3 H -0.075(4) 0.106(2) 0.459(3) 0.001(17) Uiso 1 1 d
N4 N -0.0431(4) 0.0918(3) 0.8524(3) 0.0150(12) Uani 1 1 d
C4 C 0.2203(6) 0.2579(4) 0.5985(3) 0.0169(17) Uani 1 1 d
H4 H 0.224(4) 0.267(3) 0.648(3) 0.020 Uiso 1 1 d
C5 C 0.1928(6) 0.3287(4) 0.5483(5) 0.0244(17) Uani 1 1 d
C6 C 0.3016(6) 0.3825(4) 0.5714(5) 0.0276(19) Uani 1 1 d
C7 C 0.4211(7) 0.3464(4) 0.5595(5) 0.0266(18) Uani 1 1 d
C8 C 0.4493(6) 0.2758(4) 0.6121(5) 0.0317(19) Uani 1 1 d
C9 C 0.3395(6) 0.2223(4) 0.5889(5) 0.0288(19) Uani 1 1 d
C10 C -0.1384(6) 0.0955(3) 0.6133(4) 0.0154(16) Uani 1 1 d
H10 H -0.120(3) 0.106(2) 0.675(3) 0.001(15) Uiso 1 1 d
C11 C -0.1299(6) 0.0131(4) 0.6000(5) 0.0275(18) Uani 1 1 d
C12 C -0.2336(6) -0.0297(4) 0.6276(5) 0.0262(17) Uani 1 1 d
C13 C -0.3588(7) -0.0013(4) 0.5779(5) 0.0270(19) Uani 1 1 d
C14 C -0.3721(5) 0.0813(3) 0.5915(4) 0.0234(17) Uani 1 1 d
C15 C -0.2662(6) 0.1257(4) 0.5700(5) 0.0228(17) Uani 1 1 d
C16 C 0.0453(6) 0.1140(3) 0.8107(3) 0.0136(14) Uani 1 1 d
C17 C 0.0530(7) -0.0096(4) 0.8341(4) 0.0234(18) Uani 1 1 d
H17 H 0.079(4) -0.056(2) 0.828(2) 0.000(17) Uiso 1 1 d
C18 C -0.0394(6) 0.0159(4) 0.8659(4) 0.0211(16) Uani 1 1 d
H18 H -0.104(4) -0.010(2) 0.894(3) 0.009(15) Uiso 1 1 d
C19 C 0.2243(6) 0.0470(4) 0.7720(4) 0.0190(16) Uani 1 1 d
C20 C 0.2207(6) -0.0071(4) 0.6989(4) 0.0221(17) Uani 1 1 d
C21 C 0.3451(6) -0.0098(5) 0.6745(5) 0.0253(19) Uani 1 1 d
C22 C 0.4484(7) -0.0286(4) 0.7496(4) 0.0302(19) Uani 1 1 d
C23 C 0.4538(7) 0.0279(4) 0.8208(5) 0.032(2) Uani 1 1 d
C24 C 0.3304(6) 0.0288(4) 0.8477(4) 0.0245(17) Uani 1 1 d
C25 C -0.1267(6) 0.1435(4) 0.8818(4) 0.0169(16) Uani 1 1 d
H25 H -0.078(4) 0.190(3) 0.892(3) 0.016(16) Uiso 1 1 d
C26 C -0.2495(6) 0.1560(4) 0.8175(4) 0.0245(18) Uani 1 1 d
C27 C -0.3258(7) 0.2157(4) 0.8493(5) 0.0323(18) Uani 1 1 d
C28 C -0.3495(6) 0.1957(4) 0.9367(4) 0.0309(18) Uani 1 1 d
C29 C -0.2286(7) 0.1794(4) 1.0000(5) 0.0282(19) Uani 1 1 d
C30 C -0.1538(7) 0.1184(4) 0.9673(4) 0.0238(18) Uani 1 1 d
O40 O 0.3159(4) 0.2648(2) 0.8471(3) 0.0554(15) Uani 1 1 d
C40 C 0.2219(6) 0.2428(3) 0.8096(4) 0.0270(17) Uani 1 1 d
O41 O -0.1224(4) 0.3216(2) 0.7523(3) 0.0705(17) Uani 1 1 d
C41 C -0.0459(6) 0.2761(3) 0.7571(4) 0.0351(18) Uani 1 1 d
H5A H 0.175(4) 0.321(2) 0.483(3) 0.009(15) Uiso 1 1 d
H6A H 0.317(5) 0.399(3) 0.630(4) 0.05(2) Uiso 1 1 d
H7A H 0.401(4) 0.334(2) 0.500(3) 0.014(17) Uiso 1 1 d
H8A H 0.460(4) 0.287(2) 0.668(3) 0.009(18) Uiso 1 1 d
H9A H 0.357(4) 0.183(3) 0.625(3) 0.010(18) Uiso 1 1 d
H11A H -0.128(4) -0.001(2) 0.543(3) 0.000(16) Uiso 1 1 d
H12A H -0.222(4) -0.086(3) 0.620(3) 0.030(17) Uiso 1 1 d
H13A H -0.425(4) -0.026(2) 0.596(3) 0.024(18) Uiso 1 1 d
H14A H -0.453(4) 0.105(2) 0.558(3) 0.037 Uiso 1 1 d
H15A H -0.267(4) 0.176(3) 0.587(3) 0.010(18) Uiso 1 1 d
H19A H 0.233(4) 0.100(3) 0.752(3) 0.04(2) Uiso 1 1 d
H20A H 0.156(4) 0.013(2) 0.651(3) 0.000(14) Uiso 1 1 d
H21A H 0.357(4) 0.038(3) 0.648(3) 0.034(19) Uiso 1 1 d
H22A H 0.526(4) -0.031(2) 0.738(3) 0.011(17) Uiso 1 1 d
H23A H 0.513(4) 0.016(2) 0.867(3) 0.000(16) Uiso 1 1 d
H24A H 0.313(4) -0.019(2) 0.870(3) 0.012(17) Uiso 1 1 d
H26A H -0.230(4) 0.171(2) 0.768(3) 0.000(15) Uiso 1 1 d
H27A H -0.273(5) 0.261(3) 0.853(4) 0.08(3) Uiso 1 1 d
H28A H -0.411(4) 0.151(2) 0.930(3) 0.022(16) Uiso 1 1 d
H29A H -0.242(3) 0.162(2) 1.052(3) 0.000(15) Uiso 1 1 d
H30A H -0.195(4) 0.075(2) 0.959(3) 0.002(17) Uiso 1 1 d
H5B H 0.121(5) 0.355(3) 0.555(3) 0.04(2) Uiso 1 1 d
H6B H 0.288(3) 0.428(2) 0.543(2) 0.000(15) Uiso 1 1 d
H7B H 0.492(4) 0.382(2) 0.578(3) 0.024(17) Uiso 1 1 d
H8B H 0.533(6) 0.250(3) 0.603(4) 0.08(2) Uiso 1 1 d
H9B H 0.326(3) 0.203(2) 0.529(3) 0.003(15) Uiso 1 1 d
H11B H -0.047(4) -0.009(2) 0.632(3) 0.016(16) Uiso 1 1 d
H12B H -0.221(4) -0.021(2) 0.699(4) 0.047(18) Uiso 1 1 d
H13B H -0.367(4) -0.010(2) 0.521(3) 0.000(16) Uiso 1 1 d
H14B H -0.372(4) 0.092(2) 0.655(3) 0.014(15) Uiso 1 1 d
H15B H -0.274(4) 0.125(2) 0.507(3) 0.009(16) Uiso 1 1 d
H20B H 0.191(5) -0.060(3) 0.711(3) 0.06(2) Uiso 1 1 d
H21B H 0.339(4) -0.045(2) 0.634(3) 0.011(18) Uiso 1 1 d
H22B H 0.436(4) -0.077(3) 0.772(3) 0.018(18) Uiso 1 1 d
H23B H 0.479(4) 0.079(3) 0.797(3) 0.05(2) Uiso 1 1 d
H24B H 0.330(3) 0.067(2) 0.893(3) 0.006(15) Uiso 1 1 d
H26B H -0.302(4) 0.102(3) 0.806(3) 0.035(16) Uiso 1 1 d
H27B H -0.403(5) 0.222(2) 0.809(3) 0.023(18) Uiso 1 1 d
H28B H -0.395(4) 0.238(3) 0.956(3) 0.040(19) Uiso 1 1 d
H29B H -0.172(5) 0.226(3) 1.013(3) 0.04(2) Uiso 1 1 d
H30B H -0.065(5) 0.110(2) 1.014(3) 0.036(17) Uiso 1 1 d

loop_
_atom_site_aniso_label
_atom_site_aniso_U_11
_atom_site_aniso_U_22
_atom_site_aniso_U_33
_atom_site_aniso_U_23
_atom_site_aniso_U_13
_atom_site_aniso_U_12
Ni1 0.0246(6) 0.0187(5) 0.0155(5) -0.0004(4) 0.0099(4) -0.0017(4)
N1 0.013(3) 0.026(3) 0.012(4) -0.005(3) 0.003(3) -0.015(3)
C1 0.015(4) 0.014(4) 0.020(4) -0.003(4) 0.006(4) -0.003(3)
N2 0.020(4) 0.022(3) 0.009(4) -0.008(3) 0.010(3) -0.008(3)
C2 0.021(5) 0.034(5) 0.022(7) -0.001(5) 0.014(5) -0.008(4)
N3 0.015(4) 0.016(4) 0.015(3) 0.006(3) 0.008(3) 0.001(3)
C3 0.033(6) 0.024(5) 0.009(7) -0.011(4) 0.003(5) -0.008(5)
N4 0.017(4) 0.012(4) 0.022(3) 0.002(3) 0.016(3) 0.001(3)
C4 0.017(5) 0.028(4) 0.005(4) 0.000(4) 0.001(4) -0.008(4)
C5 0.019(5) 0.026(5) 0.026(6) 0.004(4) 0.001(4) -0.005(5)
C6 0.043(6) 0.011(5) 0.029(6) 0.011(4) 0.010(4) 0.004(5)
C7 0.028(5) 0.026(5) 0.021(5) -0.005(4) -0.004(4) -0.013(5)
C8 0.026(5) 0.037(6) 0.030(6) 0.008(5) 0.002(4) 0.002(5)
C9 0.024(5) 0.031(5) 0.031(6) 0.008(5) 0.005(4) -0.004(5)
C10 0.014(5) 0.026(5) 0.006(5) -0.001(4) 0.002(4) -0.005(4)
C11 0.021(5) 0.026(6) 0.036(6) 0.000(4) 0.006(4) 0.000(4)
C12 0.016(5) 0.022(5) 0.038(6) 0.006(4) -0.002(4) -0.002(4)
C13 0.034(6) 0.036(6) 0.015(5) -0.003(4) 0.013(5) -0.017(4)
C14 0.013(4) 0.029(5) 0.027(5) -0.004(4) 0.002(4) -0.006(4)
C15 0.028(6) 0.022(5) 0.020(6) -0.001(4) 0.007(4) -0.008(4)
C16 0.013(4) 0.021(5) 0.006(4) 0.000(3) -0.001(3) 0.004(4)
C17 0.044(6) 0.000(6) 0.029(5) 0.005(4) 0.015(4) 0.012(5)
C18 0.019(5) 0.026(6) 0.026(4) -0.002(4) 0.020(4) -0.004(5)
C19 0.011(5) 0.031(5) 0.017(5) 0.004(4) 0.008(4) 0.007(4)
C20 0.017(5) 0.035(5) 0.017(5) 0.006(4) 0.011(4) 0.011(4)
C21 0.032(6) 0.028(5) 0.017(5) -0.004(5) 0.009(5) 0.007(4)
C22 0.018(5) 0.044(6) 0.033(6) 0.006(5) 0.015(5) 0.010(4)
C23 0.019(5) 0.058(6) 0.015(5) -0.003(5) -0.005(5) 0.008(4)
C24 0.030(5) 0.031(5) 0.015(5) -0.006(4) 0.012(4) 0.004(4)
C25 0.018(5) 0.020(5) 0.014(5) -0.003(3) 0.007(4) 0.001(4)
C26 0.023(5) 0.040(5) 0.013(5) 0.005(4) 0.011(4) 0.005(4)
C27 0.023(5) 0.046(5) 0.028(5) -0.002(4) 0.007(5) 0.018(5)
C28 0.018(5) 0.043(5) 0.037(6) -0.013(4) 0.017(5) -0.001(5)
C29 0.039(6) 0.039(5) 0.016(5) 0.000(4) 0.024(5) -0.001(5)
C30 0.027(5) 0.022(5) 0.024(5) -0.003(4) 0.010(4) -0.007(4)
O40 0.047(3) 0.070(3) 0.042(3) -0.003(2) -0.004(3) -0.038(3)
C40 0.041(5) 0.031(4) 0.013(4) 0.000(3) 0.014(4) -0.015(4)
O41 0.084(4) 0.043(3) 0.106(4) 0.032(3) 0.068(3) 0.035(3)
C41 0.053(5) 0.023(5) 0.038(4) 0.009(3) 0.029(4) 0.001(4)

loop_
_atom_type_symbol
_atom_type_description
_atom_type_scat_dispersion_real
_atom_type_scat_dispersion_imag
_atom_type_scat_source
C C 0.0033 0.0016 'International Tables Vol C Tables 4.2.6.8 and 6.1.1.4'
H H 0.0000 0.0000 'International Tables Vol C Tables 4.2.6.8 and 6.1.1.4'
N N 0.0061 0.0033 'International Tables Vol C Tables 4.2.6.8 and 6.1.1.4'
O O 0.0106 0.0060 'International Tables Vol C Tables 4.2.6.8 and 6.1.1.4'
Ni Ni 0.3393 1.1124 'International Tables Vol C Tables 4.2.6.8 and 6.1.1.4'

loop_
_geom_angle_atom_site_label_1
_geom_angle_atom_site_label_2
_geom_angle_atom_site_label_3
_geom_angle
C41 Ni1 C40 113.5(3)
C41 Ni1 C16 114.9(3)
C40 Ni1 C16 107.3(2)
C41 Ni1 C1 104.5(2)
C40 Ni1 C1 115.3(3)
C16 Ni1 C1 100.9(3)
C1 N1 C2 111.1(5)
C1 N1 C4 125.8(6)
C2 N1 C4 123.1(6)
N2 C1 N1 103.2(4)
N2 C1 Ni1 129.4(6)
N1 C1 Ni1 127.2(6)
C1 N2 C3 111.1(5)
C1 N2 C10 126.8(6)
C3 N2 C10 122.0(6)
C3 C2 N1 107.3(6)
C16 N3 C17 109.5(5)
C16 N3 C19 124.3(6)
C17 N3 C19 125.3(6)
C2 C3 N2 107.3(6)
C16 N4 C18 111.5(4)
C16 N4 C25 123.3(6)
C18 N4 C25 125.2(6)
N1 C4 C5 111.4(5)
N1 C4 C9 112.5(5)
C5 C4 C9 112.3(6)
C4 C5 C6 111.0(6)
C5 C6 C7 110.9(6)
C8 C7 C6 111.1(6)
C7 C8 C9 110.0(6)
C4 C9 C8 111.9(6)
N2 C10 C11 111.9(5)
N2 C10 C15 111.3(5)
C11 C10 C15 111.7(5)
C10 C11 C12 112.3(6)
C13 C12 C11 109.4(6)
C14 C13 C12 111.3(6)
C13 C14 C15 112.2(6)
C14 C15 C10 113.0(5)
N4 C16 N3 104.1(4)
N4 C16 Ni1 130.7(5)
N3 C16 Ni1 124.5(5)
C18 C17 N3 108.6(6)
C17 C18 N4 106.2(6)
N3 C19 C24 109.5(5)
N3 C19 C20 113.2(5)
C24 C19 C20 110.9(5)
C21 C20 C19 111.0(6)
C22 C21 C20 111.6(6)
C21 C22 C23 110.2(6)
C22 C23 C24 109.8(6)
C19 C24 C23 110.7(6)
N4 C25 C26 113.9(5)
N4 C25 C30 111.6(5)
C26 C25 C30 108.8(5)
C25 C26 C27 110.7(5)
C26 C27 C28 111.5(6)
C29 C28 C27 110.5(6)
C28 C29 C30 111.8(6)
C29 C30 C25 109.0(5)
O40 C40 Ni1 175.4(5)
O41 C41 Ni1 176.2(5)

loop_
_geom_bond_atom_site_label_1
_geom_bond_atom_site_label_2
_geom_bond_distance
Ni1 C41 1.755(7)
Ni1 C40 1.796(7)
Ni1 C16 1.997(6)
Ni1 C1 2.021(6)
N1 C1 1.381(6)
N1 C2 1.389(7)
N1 C4 1.472(7)
C1 N2 1.380(6)
N2 C3 1.391(7)
N2 C10 1.484(6)
C2 C3 1.338(8)
N3 C16 1.377(6)
N3 C17 1.402(7)
N3 C19 1.487(6)
N4 C16 1.376(6)
N4 C18 1.394(6)
N4 C25 1.475(6)
C4 C5 1.512(8)
C4 C9 1.517(8)
C5 C6 1.533(8)
C6 C7 1.536(8)
C7 C8 1.528(8)
C8 C9 1.538(8)
C10 C11 1.515(7)
C10 C15 1.535(7)
C11 C12 1.540(7)
C12 C13 1.529(8)
C13 C14 1.525(8)
C14 C15 1.532(7)
C17 C18 1.335(7)
C19 C24 1.529(7)
C19 C20 1.530(7)
C20 C21 1.526(8)
C21 C22 1.507(8)
C22 C23 1.532(8)
C23 C24 1.535(8)
C25 C26 1.532(7)
C25 C30 1.551(7)
C26 C27 1.537(8)
C27 C28 1.540(8)
C28 C29 1.522(8)
C29 C30 1.549(7)
O40 C40 1.153(6)
O41 C41 1.176(6)

loop_
_geom_torsion_atom_site_label_1
_geom_torsion_atom_site_label_2
_geom_torsion_atom_site_label_3
_geom_torsion_atom_site_label_4
_geom_torsion
C2 N1 C1 N2 0.2(5)
C4 N1 C1 N2 179.6(5)
C2 N1 C1 Ni1 -175.1(4)
C4 N1 C1 Ni1 4.2(7)
C41 Ni1 C1 N2 -75.2(5)
C40 Ni1 C1 N2 159.5(4)
C16 Ni1 C1 N2 44.3(5)
C41 Ni1 C1 N1 98.9(4)
C40 Ni1 C1 N1 -26.3(5)
C16 Ni1 C1 N1 -141.6(4)
N1 C1 N2 C3 -0.1(5)
Ni1 C1 N2 C3 175.1(4)
N1 C1 N2 C10 -178.0(4)
Ni1 C1 N2 C10 -2.8(7)
C1 N1 C2 C3 -0.3(6)
C4 N1 C2 C3 -179.7(5)
N1 C2 C3 N2 0.2(6)
C1 N2 C3 C2 -0.1(6)
C10 N2 C3 C2 178.0(5)
C1 N1 C4 C5 -118.2(6)
C2 N1 C4 C5 61.0(7)
C1 N1 C4 C9 114.7(6)
C2 N1 C4 C9 -66.1(7)
N1 C4 C5 C6 178.3(6)
C9 C4 C5 C6 -54.5(8)
C4 C5 C6 C7 55.3(8)
C5 C6 C7 C8 -56.9(8)
C6 C7 C8 C9 56.3(8)
N1 C4 C9 C8 -178.6(6)
C5 C4 C9 C8 54.8(8)
C7 C8 C9 C4 -55.1(8)
C1 N2 C10 C11 -120.9(6)
C3 N2 C10 C11 61.4(7)
C1 N2 C10 C15 113.4(6)
C3 N2 C10 C15 -64.3(7)
N2 C10 C11 C12 -179.4(5)
C15 C10 C11 C12 -53.9(8)
C10 C11 C12 C13 57.9(8)
C11 C12 C13 C14 -57.7(8)
C12 C13 C14 C15 54.8(8)
C13 C14 C15 C10 -50.4(8)
N2 C10 C15 C14 175.6(5)
C11 C10 C15 C14 49.7(8)
C18 N4 C16 N3 -1.4(5)
C25 N4 C16 N3 176.1(4)
C18 N4 C16 Ni1 169.6(4)
C25 N4 C16 Ni1 -13.0(7)
C17 N3 C16 N4 1.2(5)
C19 N3 C16 N4 -168.8(4)
C17 N3 C16 Ni1 -170.5(4)
C19 N3 C16 Ni1 19.5(6)
C41 Ni1 C16 N4 -5.9(5)
C40 Ni1 C16 N4 121.3(5)
C1 Ni1 C16 N4 -117.7(5)
C41 Ni1 C16 N3 163.4(4)
C40 Ni1 C16 N3 -69.4(4)
C1 Ni1 C16 N3 51.7(5)
C16 N3 C17 C18 -0.5(6)
C19 N3 C17 C18 169.3(5)
N3 C17 C18 N4 -0.3(6)
C16 N4 C18 C17 1.1(6)
C25 N4 C18 C17 -176.3(5)
C16 N3 C19 C24 105.6(6)
C17 N3 C19 C24 -62.8(7)
C16 N3 C19 C20 -130.0(6)
C17 N3 C19 C20 61.6(7)
N3 C19 C20 C21 -178.0(5)
C24 C19 C20 C21 -54.4(7)
C19 C20 C21 C22 55.7(8)
C20 C21 C22 C23 -58.0(8)
C21 C22 C23 C24 58.8(8)
N3 C19 C24 C23 -178.2(6)
C20 C19 C24 C23 56.1(7)
C22 C23 C24 C19 -58.1(8)
C16 N4 C25 C26 92.2(6)
C18 N4 C25 C26 -90.6(6)
C16 N4 C25 C30 -144.1(5)
C18 N4 C25 C30 33.0(7)
N4 C25 C26 C27 -174.7(6)
C30 C25 C26 C27 60.1(7)
C25 C26 C27 C28 -57.2(8)
C26 C27 C28 C29 54.0(8)
C27 C28 C29 C30 -55.3(8)
C28 C29 C30 C25 58.9(8)
N4 C25 C30 C29 173.2(5)
C26 C25 C30 C29 -60.3(7)
C41 Ni1 C40 O40 51(7)
C16 Ni1 C40 O40 -77(7)
C1 Ni1 C40 O40 171(7)
C40 Ni1 C41 O41 85(8)
C16 Ni1 C41 O41 -151(8)
C1 Ni1 C41 O41 -42(8)
